data_7708933
loop_
_publ_author_name
'Cong, Zhenzhong'
'Zhu, Mingchang'
'Zhang, Ying'
'Yao, Wei'
'Kosinova, Marina'
'Fedin, Vladimir P.'
'Wu, Shuangyan'
'Gao, Enjun'

_publ_section_title
;
 Three novel metal-organic frameworks with different coordination modes
 for trace detection of anthrax biomarkers.
;
_journal_issue 1
_journal_name_full 'Dalton transactions (Cambridge, England : 2003)'
_journal_page_first 250
_journal_page_last 256
_journal_paper_doi 10.1039/d1dt03760a
_journal_volume 51
_journal_year 2021
_chemical_formula_moiety 'C24 H14 Ca3 O22'
_chemical_formula_sum 'C24 H22 Ca3 O22'
_chemical_formula_weight 782.65
_space_group_crystal_system monoclinic
_space_group_IT_number 14
_space_group_name_Hall '-P 2ybc'
_space_group_name_H-M_alt 'P 1 21/c 1'
_atom_sites_solution_hydrogens mixed
_audit_creation_date 2021-08-06
_audit_creation_method
;
Olex2 1.2
(compiled 2018.05.29 svn.r3508 for OlexSys, GUI svn.r5506)
;
_audit_update_record
;
2021-08-06 deposited with the CCDC.	2021-11-25 downloaded from the CCDC.
;
_cell_angle_alpha 90
_cell_angle_beta 92.9800(10)
_cell_angle_gamma 90
_cell_formula_units_Z 4
_cell_length_a 7.9374(2)
_cell_length_b 22.5281(5)
_cell_length_c 19.6837(5)
_cell_measurement_reflns_used 9968
_cell_measurement_temperature 150.0
_cell_measurement_theta_max 26.31
_cell_measurement_theta_min 2.75
_cell_volume 3514.97(15)
_computing_cell_refinement 'SAINT v8.37A (Bruker, 2015)'
_computing_data_reduction 'SAINT v8.37A (Bruker, 2015)'
_computing_molecular_graphics 'Olex2 (Dolomanov et al., 2009)'
_computing_publication_material 'Olex2 (Dolomanov et al., 2009)'
_computing_structure_refinement 'ShelXL (Sheldrick, 2015)'
_computing_structure_solution 'SHELXT 2018/2 (Sheldrick, 2018)'
_diffrn_ambient_temperature 150.0
_diffrn_measured_fraction_theta_full 0.999
_diffrn_measured_fraction_theta_max 0.999
_diffrn_measurement_device_type 'Bruker APEX-II CCD'
_diffrn_measurement_method '\f and \w scans'
_diffrn_radiation_type MoK\a
_diffrn_radiation_wavelength 0.71073
_diffrn_reflns_av_R_equivalents 0.0493
_diffrn_reflns_av_unetI/netI 0.0282
_diffrn_reflns_Laue_measured_fraction_full 0.999
_diffrn_reflns_Laue_measured_fraction_max 0.999
_diffrn_reflns_limit_h_max 9
_diffrn_reflns_limit_h_min -9
_diffrn_reflns_limit_k_max 28
_diffrn_reflns_limit_k_min -28
_diffrn_reflns_limit_l_max 24
_diffrn_reflns_limit_l_min -24
_diffrn_reflns_number 48264
_diffrn_reflns_point_group_measured_fraction_full 0.999
_diffrn_reflns_point_group_measured_fraction_max 0.999
_diffrn_reflns_theta_full 25.242
_diffrn_reflns_theta_max 26.371
_diffrn_reflns_theta_min 2.072
_diffrn_standards_number 0
_exptl_absorpt_coefficient_mu 0.555
_exptl_absorpt_correction_T_max 0.994
_exptl_absorpt_correction_T_min 0.994
_exptl_absorpt_correction_type none
_exptl_absorpt_process_details
;
SADABS-2016/2 (Bruker,2016/2) was used for absorption correction.
wR2(int) was 0.0696 before and 0.0605 after correction.
The Ratio of minimum to maximum transmission is 0.3877.
The \l/2 correction factor is Not present.
;
_exptl_crystal_colour 'clear light colourless'
_exptl_crystal_colour_lustre clear
_exptl_crystal_colour_modifier light
_exptl_crystal_colour_primary colourless
_exptl_crystal_density_diffrn 1.479
_exptl_crystal_description block
_exptl_crystal_F_000 1608
_exptl_crystal_size_max 0.01
_exptl_crystal_size_mid 0.01
_exptl_crystal_size_min 0.01
_refine_diff_density_max 1.912
_refine_diff_density_min -0.699
_refine_diff_density_rms 0.090
_refine_ls_extinction_method none
_refine_ls_goodness_of_fit_ref 1.063
_refine_ls_hydrogen_treatment constr
_refine_ls_matrix_type full
_refine_ls_number_parameters 454
_refine_ls_number_reflns 7169
_refine_ls_number_restraints 6
_refine_ls_restrained_S_all 1.069
_refine_ls_R_factor_all 0.0661
_refine_ls_R_factor_gt 0.0548
_refine_ls_shift/su_max 0.000
_refine_ls_shift/su_mean 0.000
_refine_ls_structure_factor_coef Fsqd
_refine_ls_weighting_details 'w=1/[\s^2^(Fo^2^)+(0.1057P)^2^+3.4557P] where P=(Fo^2^+2Fc^2^)/3'
_refine_ls_weighting_scheme calc
_refine_ls_wR_factor_gt 0.1638
_refine_ls_wR_factor_ref 0.1747
_reflns_Friedel_coverage 0.000
_reflns_number_gt 5692
_reflns_number_total 7169
_reflns_threshold_expression 'I > 2\s(I)'
_cod_data_source_file d1dt03760a2.cif
_cod_data_source_block mo_1023_18_0m
_cod_depositor_comments 'Adding full bibliography for 7708932--7708934.cif.'
_cod_database_code 7708933
_shelx_shelxl_version_number 2017/1
_shelx_space_group_comment
;
The symmetry employed for this shelxl refinement is uniquely defined
by the following loop, which should always be used as a source of
symmetry information in preference to the above space-group names.
They are only intended as comments.
;
_shelx_estimated_absorpt_t_max 0.994
_shelx_estimated_absorpt_t_min 0.994
_olex2_refinement_description
;
1. Fixed Uiso
 At 1.2 times of:
  All C(H) groups
 At 1.5 times of:
  All O(H,H) groups
2. Uiso/Uaniso restraints and constraints
Uanis(O3) \\sim Ueq: with sigma of 0.001 and sigma for terminal atoms of 0.002
3. Others
 Fixed Sof: O6(0.5) O7(0.5)
4.a Rotating group:
 O00E(H00A,H00B), O00M(H00C,H00D), O00O(H00E,H00F)
4.b Aromatic/amide H refined with riding coordinates:
 C00T(H00T), C00X(H00X), C00Y(H00Y), C00Z(H00Z), C010(H010), C015(H015),
 C018(H018), C01B(H01B)
;
_smtbx_masks_void_probe_radius 0.01
_smtbx_masks_void_truncation_radius 0.01
_olex2_submission_special_instructions 'No special instructions were received'

loop_
_space_group_symop_operation_xyz
'x, y, z'
'-x, y+1/2, -z+1/2'
'-x, -y, -z'
'x, -y-1/2, z-1/2'

loop_
_atom_site_label
_atom_site_type_symbol
_atom_site_fract_x
_atom_site_fract_y
_atom_site_fract_z
_atom_site_U_iso_or_equiv
_atom_site_adp_type
_atom_site_occupancy
_atom_site_site_symmetry_order
_atom_site_calc_flag
_atom_site_refinement_flags_posn
_atom_site_refinement_flags_adp
_atom_site_refinement_flags_occupancy
_atom_site_disorder_assembly
_atom_site_disorder_group
Ca01 Ca 1.12177(7) 0.22081(3) 0.19661(3) 0.02520(16) Uani 1 1 d . . . . .
Ca02 Ca 0.26919(8) 0.63969(3) 0.23169(3) 0.02996(17) Uani 1 1 d . . . . .
Ca03 Ca 0.89976(9) 0.36762(3) 0.15850(3) 0.03300(18) Uani 1 1 d . . . . .
O004 O 0.9013(3) 0.24733(10) 0.61545(11) 0.0308(5) Uani 1 1 d . . . . .
O005 O 1.0593(3) 0.63413(10) 0.32214(11) 0.0297(5) Uani 1 1 d . . . . .
O006 O 0.9384(3) 0.21185(10) 0.29457(11) 0.0308(5) Uani 1 1 d . . . . .
O007 O 0.3142(3) 0.29369(10) 0.60922(11) 0.0323(5) Uani 1 1 d . . . . .
O008 O 0.7184(3) 0.63414(10) 0.26974(12) 0.0327(5) Uani 1 1 d . . . . .
O009 O 0.3076(3) 0.26679(10) 0.28546(12) 0.0325(5) Uani 1 1 d . . . . .
O00A O 1.1761(3) 0.32538(10) 0.15147(12) 0.0330(5) Uani 1 1 d . . . . .
O00B O 0.9756(3) 0.42783(10) 0.47394(12) 0.0374(6) Uani 1 1 d . . . . .
O00C O 0.9485(3) 0.30434(11) 0.25865(11) 0.0343(5) Uani 1 1 d . . . . .
O00D O 0.2941(3) 0.21686(11) 0.53710(12) 0.0385(6) Uani 1 1 d . . . . .
O00E O 0.3723(3) 0.71073(11) 0.31647(13) 0.0389(6) Uani 1 1 d . . . . .
H00A H 0.467570 0.697738 0.337127 0.058 Uiso 1 1 d GR . . . .
H00B H 0.301706 0.713155 0.349919 0.058 Uiso 1 1 d GR . . . .
O00F O 0.6342(3) 0.44375(11) 0.48058(12) 0.0395(6) Uani 1 1 d . . . . .
O00G O 0.4438(3) 0.69185(12) 0.16127(12) 0.0405(6) Uani 1 1 d . . . . .
O00H O 0.3566(3) 0.36199(11) 0.26109(13) 0.0401(6) Uani 1 1 d . . . . .
O00I O 1.0838(3) 0.55553(11) 0.25594(13) 0.0397(6) Uani 1 1 d . . . . .
O00J O 0.8457(4) 0.17404(11) 0.54348(13) 0.0442(6) Uani 1 1 d . . . . .
O00K O 0.4834(3) 0.58403(12) 0.28742(17) 0.0491(7) Uani 1 1 d . . . . .
O00M O 1.0445(4) 0.43291(13) 0.23757(15) 0.0534(7) Uani 1 1 d . . . . .
H00C H 1.045570 0.470247 0.221315 0.080 Uiso 1 1 d GR . . . .
H00D H 1.154648 0.423660 0.242094 0.080 Uiso 1 1 d GR . . . .
C00N C 0.9187(4) 0.28867(14) 0.37710(16) 0.0280(6) Uani 1 1 d . . . . .
O00O O 0.6221(4) 0.33484(17) 0.1770(2) 0.0699(9) Uani 1 1 d . . . . .
H00E H 0.621241 0.299404 0.201686 0.105 Uiso 1 1 d GR . . . .
H00F H 0.564364 0.360406 0.205409 0.105 Uiso 1 1 d GR . . . .
C00P C 0.8812(4) 0.22758(15) 0.55515(17) 0.0318(7) Uani 1 1 d . . . . .
C00Q C 0.3269(4) 0.27063(15) 0.55101(17) 0.0302(7) Uani 1 1 d . . . . .
C00R C 0.8933(4) 0.46847(14) 0.43174(16) 0.0315(7) Uani 1 1 d . . . . .
C00S C 0.9329(4) 0.26767(15) 0.30508(16) 0.0292(6) Uani 1 1 d . . . . .
C00T C 0.8979(4) 0.24911(14) 0.43016(16) 0.0295(6) Uani 1 1 d . . . . .
H00T H 0.881264 0.208090 0.420868 0.035 Uiso 1 1 calc R . . . .
C00U C 0.9016(4) 0.26961(14) 0.49701(16) 0.0289(6) Uani 1 1 d . . . . .
C00V C 0.3861(4) 0.30938(15) 0.49503(16) 0.0302(7) Uani 1 1 d . . . . .
C00W C 1.0203(4) 0.58151(14) 0.30497(16) 0.0296(7) Uani 1 1 d . . . . .
C00X C 0.9394(4) 0.34909(15) 0.39074(17) 0.0309(7) Uani 1 1 d . . . . .
H00X H 0.950438 0.376561 0.354623 0.037 Uiso 1 1 calc R . . . .
C00Y C 0.9263(4) 0.32961(15) 0.51091(16) 0.0305(7) Uani 1 1 d . . . . .
H00Y H 0.931075 0.343696 0.556456 0.037 Uiso 1 1 calc R . . . .
C00Z C 0.3488(4) 0.29459(14) 0.42700(17) 0.0295(6) Uani 1 1 d . . . . .
H00Z H 0.287788 0.259318 0.415914 0.035 Uiso 1 1 calc R . . . .
C010 C 0.4787(4) 0.36013(15) 0.51123(17) 0.0323(7) Uani 1 1 d . . . . .
H010 H 0.502889 0.370570 0.557472 0.039 Uiso 1 1 calc R . . . .
C011 C 0.9068(4) 0.54643(14) 0.34859(16) 0.0292(6) Uani 1 1 d . . . . .
C012 C 0.4007(4) 0.33141(15) 0.37562(17) 0.0304(7) Uani 1 1 d . . . . .
C013 C 0.9437(4) 0.36844(14) 0.45723(17) 0.0303(7) Uani 1 1 d . . . . .
C014 C 0.7193(4) 0.47600(15) 0.43275(17) 0.0335(7) Uani 1 1 d . . . . .
C015 C 0.6401(4) 0.51704(15) 0.39057(17) 0.0340(7) Uani 1 1 d . . . . .
H015 H 0.521107 0.521483 0.390942 0.041 Uiso 1 1 calc R . . . .
C016 C 0.7307(4) 0.55224(14) 0.34727(17) 0.0308(7) Uani 1 1 d . . . . .
C017 C 0.3513(4) 0.31864(15) 0.30263(17) 0.0319(7) Uani 1 1 d . . . . .
C018 C 0.9854(4) 0.50380(14) 0.39029(16) 0.0315(7) Uani 1 1 d . . . . .
H018 H 1.104330 0.498978 0.390184 0.038 Uiso 1 1 calc R . . . .
C019 C 0.5359(4) 0.39560(15) 0.45949(17) 0.0327(7) Uani 1 1 d . . . . .
C01A C 0.6383(4) 0.59403(14) 0.29850(18) 0.0322(7) Uani 1 1 d . . . . .
C01B C 0.4964(4) 0.38220(15) 0.39165(17) 0.0323(7) Uani 1 1 d . . . . .
H01B H 0.533714 0.407182 0.356577 0.039 Uiso 1 1 calc R . . . .
O2 O 1.0291(8) 0.43587(19) 0.0759(2) 0.1036(16) Uani 1 1 d . . . . .
O3 O 0.7181(6) 0.4551(2) 0.1491(3) 0.1000(14) Uani 1 1 d . U . . .
O6 O 0.3083(8) 0.5697(3) 0.1419(3) 0.0580(16) Uani 0.5 1 d . . P . .
O7 O 0.1941(12) 0.6002(3) 0.1200(3) 0.072(2) Uani 0.5 1 d . . P . .

loop_
_atom_site_aniso_label
_atom_site_aniso_U_11
_atom_site_aniso_U_22
_atom_site_aniso_U_33
_atom_site_aniso_U_23
_atom_site_aniso_U_13
_atom_site_aniso_U_12
Ca01 0.0242(3) 0.0259(3) 0.0255(3) -0.0001(2) 0.0022(2) 0.0004(2)
Ca02 0.0272(3) 0.0296(3) 0.0334(4) 0.0022(3) 0.0046(3) 0.0003(2)
Ca03 0.0346(4) 0.0315(3) 0.0329(4) -0.0019(3) 0.0027(3) 0.0035(3)
O004 0.0313(11) 0.0349(12) 0.0262(11) -0.0004(9) 0.0010(9) -0.0022(9)
O005 0.0312(11) 0.0267(11) 0.0314(11) 0.0016(9) 0.0028(9) -0.0014(9)
O006 0.0305(11) 0.0327(12) 0.0297(11) -0.0058(9) 0.0044(9) -0.0012(9)
O007 0.0297(11) 0.0385(12) 0.0289(11) -0.0018(10) 0.0041(9) -0.0047(9)
O008 0.0342(12) 0.0294(12) 0.0341(12) 0.0028(9) -0.0004(10) -0.0049(9)
O009 0.0336(12) 0.0326(12) 0.0308(12) -0.0006(9) -0.0023(9) -0.0022(9)
O00A 0.0326(11) 0.0336(12) 0.0332(12) -0.0014(9) 0.0039(9) 0.0007(9)
O00B 0.0546(15) 0.0265(11) 0.0304(12) 0.0012(9) -0.0046(11) -0.0029(10)
O00C 0.0413(13) 0.0357(12) 0.0260(11) 0.0010(10) 0.0027(10) 0.0006(10)
O00D 0.0487(14) 0.0330(13) 0.0343(13) 0.0008(10) 0.0076(11) -0.0057(11)
O00E 0.0277(11) 0.0483(15) 0.0408(13) -0.0074(11) 0.0030(10) 0.0011(10)
O00F 0.0519(15) 0.0378(13) 0.0297(12) -0.0013(10) 0.0093(11) -0.0164(11)
O00G 0.0348(12) 0.0500(15) 0.0370(13) 0.0037(11) 0.0036(10) -0.0098(11)
O00H 0.0485(15) 0.0385(13) 0.0328(13) 0.0030(10) -0.0021(11) -0.0102(11)
O00I 0.0432(13) 0.0348(13) 0.0425(14) -0.0075(11) 0.0150(11) -0.0064(10)
O00J 0.0652(17) 0.0329(13) 0.0346(13) 0.0005(10) 0.0050(12) -0.0114(12)
O00K 0.0269(12) 0.0369(14) 0.083(2) 0.0136(14) -0.0033(12) -0.0002(10)
O00M 0.0655(19) 0.0418(15) 0.0516(17) -0.0035(13) -0.0087(14) 0.0021(13)
C00N 0.0242(14) 0.0319(16) 0.0277(15) -0.0004(12) 0.0002(12) 0.0025(12)
O00O 0.0499(18) 0.068(2) 0.093(3) -0.010(2) 0.0173(17) 0.0019(16)
C00P 0.0319(16) 0.0333(17) 0.0305(16) -0.0004(13) 0.0025(13) -0.0015(13)
C00Q 0.0256(15) 0.0352(17) 0.0302(16) -0.0007(13) 0.0044(12) -0.0034(12)
C00R 0.0453(18) 0.0254(15) 0.0235(14) -0.0030(12) -0.0002(13) -0.0005(13)
C00S 0.0239(14) 0.0345(16) 0.0293(16) -0.0024(13) 0.0028(12) -0.0003(12)
C00T 0.0285(15) 0.0307(16) 0.0292(15) -0.0026(13) 0.0004(12) -0.0036(12)
C00U 0.0277(15) 0.0317(16) 0.0272(15) 0.0009(13) 0.0012(12) -0.0008(12)
C00V 0.0284(15) 0.0326(16) 0.0299(16) -0.0022(13) 0.0039(12) 0.0013(12)
C00W 0.0263(15) 0.0326(16) 0.0296(16) 0.0003(13) -0.0017(12) -0.0001(12)
C00X 0.0313(16) 0.0334(16) 0.0282(15) 0.0021(13) 0.0016(13) 0.0001(13)
C00Y 0.0317(15) 0.0328(16) 0.0270(15) -0.0003(13) 0.0005(12) 0.0012(13)
C00Z 0.0252(14) 0.0281(15) 0.0353(17) 0.0006(13) 0.0027(12) -0.0011(12)
C010 0.0336(16) 0.0349(17) 0.0286(16) -0.0007(13) 0.0038(13) -0.0018(13)
C011 0.0341(16) 0.0258(15) 0.0278(15) -0.0026(12) 0.0032(13) -0.0027(12)
C012 0.0253(15) 0.0326(16) 0.0336(17) -0.0028(13) 0.0039(12) 0.0008(12)
C013 0.0324(16) 0.0282(15) 0.0303(16) 0.0001(13) 0.0021(13) -0.0003(12)
C014 0.0420(18) 0.0289(16) 0.0300(16) -0.0040(13) 0.0067(14) -0.0101(14)
C015 0.0337(16) 0.0343(17) 0.0346(17) -0.0018(14) 0.0069(14) -0.0041(13)
C016 0.0308(15) 0.0254(15) 0.0363(17) -0.0002(13) 0.0020(13) 0.0000(12)
C017 0.0267(15) 0.0357(17) 0.0335(17) 0.0014(13) 0.0025(13) -0.0003(13)
C018 0.0323(16) 0.0304(16) 0.0317(16) -0.0025(13) 0.0009(13) 0.0004(13)
C019 0.0340(16) 0.0291(16) 0.0354(17) -0.0008(13) 0.0064(14) -0.0037(13)
C01A 0.0279(15) 0.0290(16) 0.0399(18) -0.0023(14) 0.0034(13) 0.0022(12)
C01B 0.0344(16) 0.0329(16) 0.0299(16) 0.0011(13) 0.0045(13) -0.0039(13)
O2 0.177(5) 0.067(3) 0.070(3) 0.013(2) 0.024(3) 0.005(3)
O3 0.099(2) 0.093(2) 0.106(2) -0.0011(16) -0.0084(16) 0.0080(16)
O6 0.061(4) 0.053(4) 0.062(4) -0.027(3) 0.026(3) -0.011(3)
O7 0.111(6) 0.062(4) 0.043(3) -0.004(3) 0.006(4) -0.024(4)

loop_
_atom_type_symbol
_atom_type_description
_atom_type_scat_dispersion_real
_atom_type_scat_dispersion_imag
_atom_type_scat_source
C C 0.0033 0.0016 'International Tables Vol C Tables 4.2.6.8 and 6.1.1.4'
H H 0.0000 0.0000 'International Tables Vol C Tables 4.2.6.8 and 6.1.1.4'
Ca Ca 0.2262 0.3064 'International Tables Vol C Tables 4.2.6.8 and 6.1.1.4'
O O 0.0106 0.0060 'International Tables Vol C Tables 4.2.6.8 and 6.1.1.4'

loop_
_geom_angle_atom_site_label_1
_geom_angle_atom_site_label_2
_geom_angle_atom_site_label_3
_geom_angle
_geom_angle_site_symmetry_1
_geom_angle_site_symmetry_3
_geom_angle_publ_flag
O004 Ca01 Ca02 79.46(6) 4_565 2_645 ?
O004 Ca01 O005 74.76(8) 4_565 2_745 ?
O004 Ca01 O006 95.96(8) 4_565 . ?
O004 Ca01 O009 137.10(8) 4_565 1_655 ?
O004 Ca01 O00A 68.09(8) 4_565 . ?
O004 Ca01 O00C 73.73(7) 4_565 . ?
O005 Ca01 Ca02 38.00(5) 2_745 2_645 ?
O005 Ca01 O006 71.83(7) 2_745 . ?
O005 Ca01 O009 140.50(8) 2_745 1_655 ?
O005 Ca01 O00A 142.31(8) 2_745 . ?
O005 Ca01 O00C 108.68(8) 2_745 . ?
O006 Ca01 Ca02 34.62(5) . 2_645 ?
O006 Ca01 O00A 117.39(8) . . ?
O006 Ca01 O00C 50.52(7) . . ?
O007 Ca01 Ca02 138.10(6) 4_665 2_645 ?
O007 Ca01 O004 91.88(8) 4_665 4_565 ?
O007 Ca01 O005 100.12(8) 4_665 2_745 ?
O007 Ca01 O006 166.74(8) 4_665 . ?
O007 Ca01 O008 74.83(8) 4_665 2_745 ?
O007 Ca01 O009 100.84(8) 4_665 1_655 ?
O007 Ca01 O00A 75.51(8) 4_665 . ?
O007 Ca01 O00C 142.53(8) 4_665 . ?
O008 Ca01 Ca02 86.48(6) 2_745 2_645 ?
O008 Ca01 O004 141.03(8) 2_745 4_565 ?
O008 Ca01 O005 71.94(8) 2_745 2_745 ?
O008 Ca01 O006 92.43(8) 2_745 . ?
O008 Ca01 O009 81.81(8) 2_745 1_655 ?
O008 Ca01 O00A 138.30(8) 2_745 . ?
O008 Ca01 O00C 136.50(8) 2_745 . ?
O009 Ca01 Ca02 113.37(6) 1_655 2_645 ?
O009 Ca01 O006 80.57(8) 1_655 . ?
O009 Ca01 O00A 75.74(8) 1_655 . ?
O009 Ca01 O00C 71.41(8) 1_655 . ?
O00A Ca01 Ca02 134.67(5) . 2_645 ?
O00A Ca01 O00C 67.04(7) . . ?
O00C Ca01 Ca02 74.18(5) . 2_645 ?
O005 Ca02 Ca01 36.89(5) 1_455 2_655 ?
O005 Ca02 C00W 26.60(8) 1_455 1_455 ?
O006 Ca02 Ca01 36.86(5) 2_655 2_655 ?
O006 Ca02 O005 72.94(8) 2_655 1_455 ?
O006 Ca02 O00E 84.41(8) 2_655 . ?
O006 Ca02 O00I 98.97(9) 2_655 1_455 ?
O006 Ca02 C00W 86.13(9) 2_655 1_455 ?
O006 Ca02 O6 114.1(2) 2_655 . ?
O006 Ca02 O7 85.3(2) 2_655 . ?
O00E Ca02 Ca01 71.95(6) . 2_655 ?
O00E Ca02 O005 75.93(8) . 1_455 ?
O00E Ca02 O00I 123.98(9) . 1_455 ?
O00E Ca02 C00W 100.07(9) . 1_455 ?
O00G Ca02 Ca01 119.02(7) . 2_655 ?
O00G Ca02 O005 152.51(9) . 1_455 ?
O00G Ca02 O006 87.26(9) . 2_655 ?
O00G Ca02 O00E 83.48(9) . . ?
O00G Ca02 O00I 152.16(9) . 1_455 ?
O00G Ca02 O00K 96.26(10) . . ?
O00G Ca02 C00W 172.14(9) . 1_455 ?
O00G Ca02 O6 77.83(17) . . ?
O00G Ca02 O7 76.75(19) . . ?
O00I Ca02 Ca01 78.29(6) 1_455 2_655 ?
O00I Ca02 O005 52.92(7) 1_455 1_455 ?
O00I Ca02 C00W 26.33(9) 1_455 1_455 ?
O00K Ca02 Ca01 130.52(8) . 2_655 ?
O00K Ca02 O005 97.70(9) . 1_455 ?
O00K Ca02 O006 163.13(10) . 2_655 ?
O00K Ca02 O00E 79.62(10) . . ?
O00K Ca02 O00I 85.62(9) . 1_455 ?
O00K Ca02 C00W 91.29(9) . 1_455 ?
O00K Ca02 O6 82.8(2) . . ?
O00K Ca02 O7 111.6(2) . . ?
C00W Ca02 Ca01 56.37(7) 1_455 2_655 ?
O6 Ca02 Ca01 134.84(17) . 2_655 ?
O6 Ca02 O005 127.37(15) . 1_455 ?
O6 Ca02 O00E 152.70(17) . . ?
O6 Ca02 O00I 74.85(16) . 1_455 ?
O6 Ca02 C00W 101.05(16) . 1_455 ?
O6 Ca02 O7 28.8(2) . . ?
O7 Ca02 Ca01 109.6(2) . 2_655 ?
O7 Ca02 O005 119.1(2) . 1_455 ?
O7 Ca02 O00E 158.09(18) . . ?
O7 Ca02 O00I 76.77(18) . 1_455 ?
O7 Ca02 C00W 98.47(19) . 1_455 ?
O00A Ca03 O004 65.59(7) . 4_565 ?
O00A Ca03 O00C 73.08(8) . . ?
O00A Ca03 O00J 84.97(9) . 4_565 ?
O00A Ca03 O2 78.39(14) . . ?
O00A Ca03 O3 148.49(14) . . ?
O00C Ca03 O004 72.17(7) . 4_565 ?
O00C Ca03 O00J 122.02(8) . 4_565 ?
O00C Ca03 O2 146.10(15) . . ?
O00J Ca03 O004 49.96(7) 4_565 4_565 ?
O00J Ca03 O2 72.23(13) 4_565 . ?
O00M Ca03 O004 140.99(9) . 4_565 ?
O00M Ca03 O00A 82.63(10) . . ?
O00M Ca03 O00C 77.50(9) . . ?
O00M Ca03 O00J 152.33(11) . 4_565 ?
O00M Ca03 O2 81.08(14) . . ?
O00M Ca03 O3 79.33(13) . . ?
O00O Ca03 O004 76.77(10) . 4_565 ?
O00O Ca03 O00A 138.13(11) . . ?
O00O Ca03 O00C 78.68(12) . . ?
O00O Ca03 O00J 84.50(12) . 4_565 ?
O00O Ca03 O00M 120.69(12) . . ?
O00O Ca03 O2 135.17(17) . . ?
O00O Ca03 O3 73.33(15) . . ?
O2 Ca03 O004 111.98(11) . 4_565 ?
O3 Ca03 O004 139.05(12) . 4_565 ?
O3 Ca03 O00C 126.77(14) . . ?
O3 Ca03 O00J 99.42(13) . 4_565 ?
O3 Ca03 O2 73.45(17) . . ?
Ca01 O004 Ca03 95.25(8) 4_566 4_566 ?
C00P O004 Ca01 140.7(2) . 4_566 ?
C00P O004 Ca03 87.44(19) . 4_566 ?
Ca01 O005 Ca02 105.11(8) 2_755 1_655 ?
C00W O005 Ca01 125.0(2) . 2_755 ?
C00W O005 Ca02 91.13(19) . 1_655 ?
Ca02 O006 Ca01 108.52(9) 2_645 . ?
C00S O006 Ca01 94.14(19) . . ?
C00S O006 Ca02 133.4(2) . 2_645 ?
C00Q O007 Ca01 132.9(2) . 4_466 ?
C01A O008 Ca01 137.1(2) . 2_755 ?
C017 O009 Ca01 136.8(2) . 1_455 ?
Ca03 O00A Ca01 99.99(8) . . ?
C00R O00B C013 114.8(2) . . ?
Ca03 O00C Ca01 96.09(8) . . ?
C00S O00C Ca01 86.63(19) . . ?
C00S O00C Ca03 164.1(2) . . ?
Ca02 O00E H00A 110.3 . . ?
Ca02 O00E H00B 110.3 . . ?
H00A O00E H00B 103.6 . . ?
C019 O00F C014 119.4(3) . . ?
C00W O00I Ca02 93.32(19) . 1_655 ?
C00P O00J Ca03 99.8(2) . 4_566 ?
C01A O00K Ca02 131.7(2) . . ?
Ca03 O00M H00C 110.9 . . ?
Ca03 O00M H00D 110.7 . . ?
H00C O00M H00D 103.0 . . ?
C00T C00N C00S 121.6(3) . . ?
C00T C00N C00X 119.9(3) . . ?
C00X C00N C00S 118.3(3) . . ?
Ca03 O00O H00E 112.2 . . ?
Ca03 O00O H00F 112.8 . . ?
H00E O00O H00F 101.5 . . ?
O004 C00P Ca03 67.13(18) . 4_566 ?
O004 C00P C00U 118.6(3) . . ?
O00J C00P Ca03 55.38(17) . 4_566 ?
O00J C00P O004 121.5(3) . . ?
O00J C00P C00U 119.9(3) . . ?
C00U C00P Ca03 168.4(2) . 4_566 ?
O007 C00Q C00V 117.9(3) . . ?
O00D C00Q O007 124.3(3) . . ?
O00D C00Q C00V 117.8(3) . . ?
O00B C00R C014 120.8(3) . . ?
C018 C00R O00B 119.5(3) . . ?
C018 C00R C014 119.7(3) . . ?
O006 C00S C00N 117.9(3) . . ?
O00C C00S O006 122.0(3) . . ?
O00C C00S C00N 119.9(3) . . ?
C00N C00T H00T 120.0 . . ?
C00N C00T C00U 120.0(3) . . ?
C00U C00T H00T 120.0 . . ?
C00T C00U C00P 120.9(3) . . ?
C00Y C00U C00P 118.9(3) . . ?
C00Y C00U C00T 120.2(3) . . ?
C00Z C00V C00Q 120.4(3) . . ?
C010 C00V C00Q 119.6(3) . . ?
C010 C00V C00Z 120.0(3) . . ?
O005 C00W Ca02 62.27(17) . 1_655 ?
O005 C00W C011 119.1(3) . . ?
O00I C00W Ca02 60.35(17) . 1_655 ?
O00I C00W O005 122.6(3) . . ?
O00I C00W C011 118.1(3) . . ?
C011 C00W Ca02 172.6(2) . 1_655 ?
C00N C00X H00X 120.4 . . ?
C013 C00X C00N 119.2(3) . . ?
C013 C00X H00X 120.4 . . ?
C00U C00Y H00Y 120.6 . . ?
C013 C00Y C00U 118.9(3) . . ?
C013 C00Y H00Y 120.6 . . ?
C00V C00Z H00Z 120.0 . . ?
C012 C00Z C00V 120.0(3) . . ?
C012 C00Z H00Z 120.0 . . ?
C00V C010 H010 120.2 . . ?
C00V C010 C019 119.7(3) . . ?
C019 C010 H010 120.2 . . ?
C016 C011 C00W 124.6(3) . . ?
C018 C011 C00W 115.9(3) . . ?
C018 C011 C016 119.5(3) . . ?
C00Z C012 C017 120.8(3) . . ?
C00Z C012 C01B 120.2(3) . . ?
C01B C012 C017 119.0(3) . . ?
C00X C013 O00B 121.4(3) . . ?
C00X C013 C00Y 121.8(3) . . ?
C00Y C013 O00B 116.7(3) . . ?
O00F C014 C00R 117.6(3) . . ?
C015 C014 O00F 122.5(3) . . ?
C015 C014 C00R 119.8(3) . . ?
C014 C015 H015 119.4 . . ?
C014 C015 C016 121.3(3) . . ?
C016 C015 H015 119.4 . . ?
C011 C016 C01A 121.4(3) . . ?
C015 C016 C011 118.8(3) . . ?
C015 C016 C01A 119.7(3) . . ?
O009 C017 O00H 123.8(3) . . ?
O009 C017 C012 119.4(3) . . ?
O00H C017 C012 116.9(3) . . ?
C00R C018 C011 120.9(3) . . ?
C00R C018 H018 119.6 . . ?
C011 C018 H018 119.6 . . ?
O00F C019 C010 115.5(3) . . ?
O00F C019 C01B 123.6(3) . . ?
C01B C019 C010 120.9(3) . . ?
O008 C01A O00K 124.3(3) . . ?
O008 C01A C016 119.7(3) . . ?
O00K C01A C016 115.9(3) . . ?
C012 C01B H01B 120.4 . . ?
C019 C01B C012 119.2(3) . . ?
C019 C01B H01B 120.4 . . ?
O7 O6 Ca02 76.3(4) . . ?
O6 O7 Ca02 74.8(4) . . ?

loop_
_geom_bond_atom_site_label_1
_geom_bond_atom_site_label_2
_geom_bond_distance
_geom_bond_site_symmetry_2
_geom_bond_publ_flag
Ca01 Ca02 3.9264(9) 2_645 ?
Ca01 O004 2.416(2) 4_565 ?
Ca01 O005 2.441(2) 2_745 ?
Ca01 O006 2.484(2) . ?
Ca01 O007 2.382(2) 4_665 ?
Ca01 O008 2.403(2) 2_745 ?
Ca01 O009 2.457(2) 1_655 ?
Ca01 O00A 2.562(2) . ?
Ca01 O00C 2.664(2) . ?
Ca02 O005 2.504(2) 1_455 ?
Ca02 O006 2.353(2) 2_655 ?
Ca02 O00E 2.424(3) . ?
Ca02 O00G 2.328(2) . ?
Ca02 O00I 2.462(2) 1_455 ?
Ca02 O00K 2.340(3) . ?
Ca02 C00W 2.828(3) 1_455 ?
Ca02 O6 2.401(5) . ?
Ca02 O7 2.417(7) . ?
Ca03 O004 2.725(2) 4_565 ?
Ca03 O00A 2.402(2) . ?
Ca03 O00C 2.447(2) . ?
Ca03 O00J 2.468(3) 4_565 ?
Ca03 O00M 2.392(3) . ?
Ca03 O00O 2.370(3) . ?
Ca03 O2 2.496(4) . ?
Ca03 O3 2.443(5) . ?
O004 C00P 1.270(4) . ?
O005 C00W 1.267(4) . ?
O006 C00S 1.275(4) . ?
O007 C00Q 1.267(4) . ?
O008 C01A 1.256(4) . ?
O009 C017 1.260(4) . ?
O00B C00R 1.378(4) . ?
O00B C013 1.398(4) . ?
O00C C00S 1.243(4) . ?
O00D C00Q 1.266(4) . ?
O00E H00A 0.8892 . ?
O00E H00B 0.8883 . ?
O00F C014 1.392(4) . ?
O00F C019 1.387(4) . ?
O00H C017 1.276(4) . ?
O00I C00W 1.256(4) . ?
O00J C00P 1.257(4) . ?
O00K C01A 1.258(4) . ?
O00M H00C 0.9002 . ?
O00M H00D 0.8985 . ?
C00N C00S 1.504(4) . ?
C00N C00T 1.389(4) . ?
C00N C00X 1.396(5) . ?
O00O H00E 0.9343 . ?
O00O H00F 0.9381 . ?
C00P C00U 1.501(4) . ?
C00Q C00V 1.500(5) . ?
C00R C014 1.393(5) . ?
C00R C018 1.377(5) . ?
C00T H00T 0.9500 . ?
C00T C00U 1.393(4) . ?
C00U C00Y 1.391(5) . ?
C00V C00Z 1.397(5) . ?
C00V C010 1.387(5) . ?
C00W C011 1.501(4) . ?
C00X H00X 0.9500 . ?
C00X C013 1.378(5) . ?
C00Y H00Y 0.9500 . ?
C00Y C013 1.384(5) . ?
C00Z H00Z 0.9500 . ?
C00Z C012 1.387(5) . ?
C010 H010 0.9500 . ?
C010 C019 1.389(5) . ?
C011 C016 1.402(5) . ?
C011 C018 1.390(5) . ?
C012 C017 1.497(5) . ?
C012 C01B 1.400(5) . ?
C014 C015 1.373(5) . ?
C015 H015 0.9500 . ?
C015 C016 1.391(5) . ?
C016 C01A 1.507(5) . ?
C018 H018 0.9500 . ?
C019 C01B 1.389(5) . ?
C01B H01B 0.9500 . ?
O6 O7 1.199(10) . ?

loop_
_geom_torsion_atom_site_label_1
_geom_torsion_atom_site_label_2
_geom_torsion_atom_site_label_3
_geom_torsion_atom_site_label_4
_geom_torsion
_geom_torsion_site_symmetry_1
_geom_torsion_site_symmetry_2
_geom_torsion_site_symmetry_3
_geom_torsion_site_symmetry_4
_geom_torsion_publ_flag
Ca01 O004 C00P Ca03 95.2(3) 4_566 . . 4_566 ?
Ca01 O004 C00P O00J 106.0(4) 4_566 . . . ?
Ca01 O004 C00P C00U -73.7(4) 4_566 . . . ?
Ca01 O005 C00W Ca02 109.41(19) 2_755 . . 1_655 ?
Ca01 O005 C00W O00I 107.2(3) 2_755 . . . ?
Ca01 O005 C00W C011 -78.9(3) 2_755 . . . ?
Ca01 O006 C00S O00C 27.8(3) . . . . ?
Ca01 O006 C00S C00N -148.0(2) . . . . ?
Ca01 O007 C00Q O00D -35.8(5) 4_466 . . . ?
Ca01 O007 C00Q C00V 144.8(2) 4_466 . . . ?
Ca01 O008 C01A O00K 119.6(4) 2_755 . . . ?
Ca01 O008 C01A C016 -63.6(4) 2_755 . . . ?
Ca01 O009 C017 O00H -28.7(5) 1_455 . . . ?
Ca01 O009 C017 C012 151.4(2) 1_455 . . . ?
Ca01 O00C C00S O006 -25.8(3) . . . . ?
Ca01 O00C C00S C00N 150.0(3) . . . . ?
Ca02 O005 C00W O00I -2.2(3) 1_655 . . . ?
Ca02 O005 C00W C011 171.7(3) 1_655 . . . ?
Ca02 O006 C00S O00C -92.6(4) 2_645 . . . ?
Ca02 O006 C00S C00N 91.5(3) 2_645 . . . ?
Ca02 O00I C00W O005 2.3(3) 1_655 . . . ?
Ca02 O00I C00W C011 -171.7(2) 1_655 . . . ?
Ca02 O00K C01A O008 -13.6(6) . . . . ?
Ca02 O00K C01A C016 169.5(2) . . . . ?
Ca03 O004 C00P O00J 10.8(3) 4_566 . . . ?
Ca03 O004 C00P C00U -168.8(3) 4_566 . . . ?
Ca03 O00C C00S O006 74.7(9) . . . . ?
Ca03 O00C C00S C00N -109.5(8) . . . . ?
Ca03 O00J C00P O004 -12.2(4) 4_566 . . . ?
Ca03 O00J C00P C00U 167.5(2) 4_566 . . . ?
Ca03 C00P C00U C00T 56.4(12) 4_566 . . . ?
Ca03 C00P C00U C00Y -122.9(11) 4_566 . . . ?
O004 C00P C00U C00T 173.4(3) . . . . ?
O004 C00P C00U C00Y -5.9(5) . . . . ?
O005 C00W C011 C016 79.7(4) . . . . ?
O005 C00W C011 C018 -103.3(3) . . . . ?
O007 C00Q C00V C00Z -157.7(3) . . . . ?
O007 C00Q C00V C010 22.4(5) . . . . ?
O00B C00R C014 O00F 3.8(4) . . . . ?
O00B C00R C014 C015 179.6(3) . . . . ?
O00B C00R C018 C011 -178.1(3) . . . . ?
O00D C00Q C00V C00Z 22.9(5) . . . . ?
O00D C00Q C00V C010 -157.1(3) . . . . ?
O00F C014 C015 C016 174.5(3) . . . . ?
O00F C019 C01B C012 177.9(3) . . . . ?
O00I C00W C011 C016 -106.1(4) . . . . ?
O00I C00W C011 C018 70.9(4) . . . . ?
O00J C00P C00U C00T -6.2(5) . . . . ?
O00J C00P C00U C00Y 174.5(3) . . . . ?
C00N C00T C00U C00P -179.4(3) . . . . ?
C00N C00T C00U C00Y -0.1(5) . . . . ?
C00N C00X C013 O00B 175.6(3) . . . . ?
C00N C00X C013 C00Y -0.7(5) . . . . ?
C00P C00U C00Y C013 -179.5(3) . . . . ?
C00Q C00V C00Z C012 178.5(3) . . . . ?
C00Q C00V C010 C019 179.0(3) . . . . ?
C00R O00B C013 C00X 42.7(4) . . . . ?
C00R O00B C013 C00Y -140.8(3) . . . . ?
C00R C014 C015 C016 -1.1(5) . . . . ?
C00S C00N C00T C00U 173.8(3) . . . . ?
C00S C00N C00X C013 -173.6(3) . . . . ?
C00T C00N C00S O006 -5.3(4) . . . . ?
C00T C00N C00S O00C 178.8(3) . . . . ?
C00T C00N C00X C013 1.8(5) . . . . ?
C00T C00U C00Y C013 1.2(5) . . . . ?
C00U C00Y C013 O00B -177.3(3) . . . . ?
C00U C00Y C013 C00X -0.9(5) . . . . ?
C00V C00Z C012 C017 -175.6(3) . . . . ?
C00V C00Z C012 C01B 2.5(5) . . . . ?
C00V C010 C019 O00F -177.0(3) . . . . ?
C00V C010 C019 C01B 2.4(5) . . . . ?
C00W C011 C016 C015 -179.8(3) . . . . ?
C00W C011 C016 C01A 2.3(5) . . . . ?
C00W C011 C018 C00R -179.1(3) . . . . ?
C00X C00N C00S O006 170.0(3) . . . . ?
C00X C00N C00S O00C -5.9(4) . . . . ?
C00X C00N C00T C00U -1.4(5) . . . . ?
C00Z C00V C010 C019 -0.9(5) . . . . ?
C00Z C012 C017 O009 -21.3(5) . . . . ?
C00Z C012 C017 O00H 158.8(3) . . . . ?
C00Z C012 C01B C019 -1.0(5) . . . . ?
C010 C00V C00Z C012 -1.6(5) . . . . ?
C010 C019 C01B C012 -1.5(5) . . . . ?
C011 C016 C01A O008 -16.8(5) . . . . ?
C011 C016 C01A O00K 160.3(3) . . . . ?
C013 O00B C00R C014 70.3(4) . . . . ?
C013 O00B C00R C018 -112.5(3) . . . . ?
C014 O00F C019 C010 169.7(3) . . . . ?
C014 O00F C019 C01B -9.8(5) . . . . ?
C014 C00R C018 C011 -0.9(5) . . . . ?
C014 C015 C016 C011 -1.8(5) . . . . ?
C014 C015 C016 C01A 176.1(3) . . . . ?
C015 C016 C01A O008 165.4(3) . . . . ?
C015 C016 C01A O00K -17.5(5) . . . . ?
C016 C011 C018 C00R -1.9(5) . . . . ?
C017 C012 C01B C019 177.1(3) . . . . ?
C018 C00R C014 O00F -173.3(3) . . . . ?
C018 C00R C014 C015 2.4(5) . . . . ?
C018 C011 C016 C015 3.3(5) . . . . ?
C018 C011 C016 C01A -174.6(3) . . . . ?
C019 O00F C014 C00R -106.2(4) . . . . ?
C019 O00F C014 C015 78.1(4) . . . . ?
C01B C012 C017 O009 160.6(3) . . . . ?
C01B C012 C017 O00H -19.3(4) . . . . ?

loop_
_smtbx_masks_void_nr
_smtbx_masks_void_average_x
_smtbx_masks_void_average_y
_smtbx_masks_void_average_z
_smtbx_masks_void_volume
_smtbx_masks_void_count_electrons
_smtbx_masks_void_content
1 -0.941 -0.797 -0.203 1258.4 171.3 ?
2 0.000 0.158 0.250 0.0 0.0 ?
3 0.000 0.342 0.750 0.0 0.0 ?
4 0.000 0.658 0.250 0.0 0.0 ?
5 0.000 0.842 0.750 0.0 0.0 ?
6 0.025 0.008 0.000 0.0 -0.0 ?
7 0.025 0.492 0.500 0.0 0.0 ?
8 0.025 0.508 0.490 0.0 0.0 ?
9 0.025 0.992 0.990 0.0 0.0 ?
10 0.075 0.217 0.600 0.0 0.0 ?
11 0.075 0.283 0.100 0.0 0.0 ?
12 0.125 0.233 0.300 0.0 0.0 ?
13 0.125 0.267 0.800 0.0 0.0 ?
14 0.200 0.683 0.330 0.0 0.0 ?
15 0.200 0.817 0.830 0.0 0.0 ?
16 0.250 0.200 0.720 0.0 -0.0 ?
17 0.250 0.300 0.220 0.0 -0.0 ?
18 0.250 0.708 0.860 0.0 0.0 ?
19 0.250 0.792 0.360 0.0 0.0 ?
20 0.275 0.192 0.720 0.0 0.0 ?
21 0.275 0.308 0.220 0.0 0.0 ?
22 0.300 0.225 0.460 0.0 0.0 ?
23 0.300 0.275 0.960 0.0 0.0 ?
24 0.350 0.158 0.300 0.0 0.0 ?
25 0.350 0.342 0.800 0.0 0.0 ?
26 0.400 0.158 0.290 0.0 0.0 ?
27 0.400 0.342 0.790 0.0 0.0 ?
28 0.450 0.158 0.100 0.0 0.0 ?
29 0.450 0.342 0.600 0.0 0.0 ?
30 0.475 0.158 0.190 0.0 0.0 ?
31 0.475 0.342 0.690 0.0 0.0 ?
32 0.487 0.650 0.320 0.0 0.0 ?
33 0.487 0.850 0.820 0.0 0.0 ?
34 0.512 0.150 0.180 0.0 0.0 ?
35 0.500 0.250 0.390 0.0 0.0 ?
36 0.500 0.250 0.890 0.0 0.0 ?
37 0.512 0.350 0.680 0.0 0.0 ?
38 0.500 0.750 0.110 0.0 0.0 ?
39 0.500 0.750 0.610 0.0 0.0 ?
40 0.525 0.658 0.310 0.0 0.0 ?
41 0.525 0.842 0.810 0.0 0.0 ?
42 0.550 0.658 0.400 0.0 0.0 ?
43 0.550 0.842 0.900 0.0 0.0 ?
44 0.600 0.658 0.210 0.0 0.0 ?
45 0.600 0.842 0.710 0.0 0.0 ?
46 0.650 0.658 0.200 0.0 0.0 ?
47 0.650 0.842 0.700 0.0 0.0 ?
48 0.700 0.725 0.040 0.0 0.0 ?
49 0.700 0.775 0.540 0.0 0.0 ?
50 0.725 0.692 0.780 0.0 0.0 ?
51 0.725 0.808 0.280 0.0 0.0 ?
52 0.750 0.208 0.640 0.0 0.0 ?
53 0.750 0.292 0.140 0.0 0.0 ?
54 0.750 0.700 0.780 0.0 -0.0 ?
55 0.750 0.800 0.280 0.0 -0.0 ?
56 0.800 0.183 0.170 0.0 0.0 ?
57 0.800 0.317 0.670 0.0 0.0 ?
58 0.875 0.733 0.200 0.0 0.0 ?
59 0.875 0.767 0.700 0.0 0.0 ?
60 0.925 0.717 0.900 0.0 0.0 ?
61 0.925 0.783 0.400 0.0 0.0 ?
62 0.975 0.008 0.010 0.0 0.0 ?
63 0.975 0.492 0.510 0.0 0.0 ?
64 0.975 0.508 0.500 0.0 -0.0 ?
65 0.975 0.992 0.000 0.0 0.0 ?
